data_4073066
loop_
_publ_author_name
'Chaplin, Adrian B.'
'Dyson, Paul J.'

_publ_section_title
;
 Catalytic Activity of Bis-phosphine Ruthenium(II)&#x2212;Arene
 Compounds:&#x00A0; Structure&#x2212;Activity Correlations
;
_journal_issue 9
_journal_name_full Organometallics
_journal_page_first 2447
_journal_paper_doi 10.1021/om070050d
_journal_volume 26
_journal_year 2007
_chemical_formula_moiety 'C36 H40 Cl P2 Ru, F6 P1'
_chemical_formula_sum 'C36 H40 Cl F6 P3 Ru'
_chemical_formula_weight 816.11
_chemical_name_systematic
; 
 ? 
;
_space_group_IT_number 14
_symmetry_cell_setting monoclinic
_symmetry_space_group_name_Hall '-P 2ybc'
_symmetry_space_group_name_H-M 'P 1 21/c 1'
_atom_sites_solution_hydrogens geom
_atom_sites_solution_primary direct
_atom_sites_solution_secondary difmap
_audit_creation_method SHELXL-97
_cell_angle_alpha 90.00
_cell_angle_beta 93.26(3)
_cell_angle_gamma 90.00
_cell_formula_units_Z 4
_cell_length_a 16.448(3)
_cell_length_b 10.956(2)
_cell_length_c 19.134(4)
_cell_measurement_reflns_used 99
_cell_measurement_temperature 100(2)
_cell_measurement_theta_max 21.174
_cell_measurement_theta_min 5.029
_cell_volume 3442.4(11)
_computing_cell_refinement 'Dirax/lsq (Duisenberg & Schreurs, 1989-2000)'
_computing_data_collection 'Collect (Bruker AXS BV, 1997-2004)'
_computing_data_reduction 'EvalCCD (Duisenberg & Schreurs, 1990-2000)'
_computing_molecular_graphics 'ORTEP3 (Farrugia, 1997)'
_computing_publication_material 'Bruker SHELXTL'
_computing_structure_refinement 'SHELXL-97 (Sheldrick, 1997)'
_computing_structure_solution 'SIR97 (Altomare et al., 1999)'
_diffrn_ambient_temperature 100(2)
_diffrn_measured_fraction_theta_full 0.988
_diffrn_measured_fraction_theta_max 0.988
_diffrn_measurement_device_type 'Bruker APEX II CCD'
_diffrn_measurement_method 'phi and omega scans'
_diffrn_radiation_monochromator graphite
_diffrn_radiation_source 'fine-focus sealed tube'
_diffrn_radiation_type MoK\a
_diffrn_radiation_wavelength 0.71073
_diffrn_reflns_av_R_equivalents 0.0859
_diffrn_reflns_av_sigmaI/netI 0.0645
_diffrn_reflns_limit_h_max 19
_diffrn_reflns_limit_h_min -19
_diffrn_reflns_limit_k_max 13
_diffrn_reflns_limit_k_min -13
_diffrn_reflns_limit_l_max 22
_diffrn_reflns_limit_l_min -20
_diffrn_reflns_number 35341
_diffrn_reflns_theta_full 25.03
_diffrn_reflns_theta_max 25.03
_diffrn_reflns_theta_min 3.10
_exptl_absorpt_coefficient_mu 0.732
_exptl_absorpt_correction_T_max 1.00
_exptl_absorpt_correction_T_min 0.648
_exptl_absorpt_correction_type multi-scan
_exptl_crystal_colour orange
_exptl_crystal_density_diffrn 1.575
_exptl_crystal_density_method 'not measured'
_exptl_crystal_description prismatic
_exptl_crystal_F_000 1664
_exptl_crystal_size_max 0.35
_exptl_crystal_size_mid 0.20
_exptl_crystal_size_min 0.17
_refine_diff_density_max 1.062
_refine_diff_density_min -0.597
_refine_diff_density_rms 0.131
_refine_ls_extinction_method none
_refine_ls_goodness_of_fit_ref 1.254
_refine_ls_hydrogen_treatment constr
_refine_ls_matrix_type full
_refine_ls_number_parameters 429
_refine_ls_number_reflns 6012
_refine_ls_number_restraints 36
_refine_ls_restrained_S_all 1.252
_refine_ls_R_factor_all 0.0901
_refine_ls_R_factor_gt 0.0641
_refine_ls_shift/su_max 0.001
_refine_ls_shift/su_mean 0.000
_refine_ls_structure_factor_coef Fsqd
_refine_ls_weighting_details 'calc w=1/[\s^2^(Fo^2^)+(0.0000P)^2^+28.3618P] where P=(Fo^2^+2Fc^2^)/3'
_refine_ls_weighting_scheme calc
_refine_ls_wR_factor_gt 0.1258
_refine_ls_wR_factor_ref 0.1340
_reflns_number_gt 4701
_reflns_number_total 6012
_reflns_threshold_expression >2sigma(I)
_cod_data_source_file om070050dsi20070118_030738.cif
_cod_data_source_block C-PM_1a
_cod_depositor_comments
;
The following automatic conversions were performed:

'_symmetry_cell_setting' value 'Monoclinic' changed to 'monoclinic'
according to /home/saulius/struct/CIF-dictionaries/cif_core.dic
dictionary named 'cif_core.dic' version 2.4.1 from 2010-06-29.

Automatic conversion script
Id: cif_fix_values 1715 2011-07-08 13:25:40Z adriana 
;
_cod_original_cell_volume 3442.4(12)
_cod_original_sg_symbol_H-M P2(1)/c
_cod_database_code 4073066

loop_
_symmetry_equiv_pos_as_xyz
'x, y, z'
'-x, y+1/2, -z+1/2'
'-x, -y, -z'
'x, -y-1/2, z-1/2'

loop_
_atom_site_label
_atom_site_type_symbol
_atom_site_fract_x
_atom_site_fract_y
_atom_site_fract_z
_atom_site_U_iso_or_equiv
_atom_site_adp_type
_atom_site_occupancy
_atom_site_symmetry_multiplicity
_atom_site_calc_flag
_atom_site_refinement_flags
Ru1 Ru 0.27161(3) 0.05383(5) 0.75992(3) 0.01025(14) Uani 1 1 d .
P2 P 0.22197(10) 0.10615(14) 0.64497(9) 0.0104(4) Uani 1 1 d .
P1 P 0.27329(10) 0.25244(15) 0.80645(9) 0.0118(4) Uani 1 1 d .
Cl1 Cl 0.13260(9) 0.05341(15) 0.79419(8) 0.0155(3) Uani 1 1 d .
C1 C 0.4049(4) 0.0131(6) 0.7469(4) 0.0186(15) Uani 1 1 d U
C2 C 0.3559(4) -0.0789(6) 0.7110(4) 0.0176(15) Uani 1 1 d U
H2 H 0.3613 -0.0920 0.6624 0.021 Uiso 1 1 calc R
C3 C 0.3006(4) -0.1492(6) 0.7465(4) 0.0193(16) Uani 1 1 d U
H3 H 0.2699 -0.2105 0.7218 0.023 Uiso 1 1 calc R
C4 C 0.2896(4) -0.1305(6) 0.8191(4) 0.0160(15) Uani 1 1 d U
C5 C 0.3370(4) -0.0394(6) 0.8540(4) 0.0141(14) Uani 1 1 d U
H5 H 0.3310 -0.0250 0.9024 0.017 Uiso 1 1 calc R
C6 C 0.3934(4) 0.0310(6) 0.8176(4) 0.0162(15) Uani 1 1 d U
H6 H 0.4243 0.0921 0.8423 0.019 Uiso 1 1 calc R
C7 C 0.4712(4) 0.0771(7) 0.7086(4) 0.0247(17) Uani 1 1 d .
H7A H 0.4693 0.1650 0.7181 0.037 Uiso 1 1 calc R
H7B H 0.4626 0.0629 0.6582 0.037 Uiso 1 1 calc R
H7C H 0.5245 0.0449 0.7250 0.037 Uiso 1 1 calc R
C8 C 0.2307(5) -0.2124(6) 0.8565(4) 0.0215(16) Uani 1 1 d .
H8 H 0.1828 -0.2301 0.8234 0.026 Uiso 1 1 calc R
C9 C 0.2754(5) -0.3342(6) 0.8738(4) 0.0277(18) Uani 1 1 d .
H9A H 0.2973 -0.3673 0.8312 0.042 Uiso 1 1 calc R
H9B H 0.2370 -0.3928 0.8923 0.042 Uiso 1 1 calc R
H9C H 0.3201 -0.3195 0.9089 0.042 Uiso 1 1 calc R
C10 C 0.1993(4) -0.1555(6) 0.9230(4) 0.0222(16) Uani 1 1 d .
H10A H 0.2445 -0.1466 0.9582 0.033 Uiso 1 1 calc R
H10B H 0.1574 -0.2084 0.9413 0.033 Uiso 1 1 calc R
H10C H 0.1758 -0.0751 0.9119 0.033 Uiso 1 1 calc R
C11 C 0.2639(4) 0.2385(6) 0.9003(4) 0.0171(15) Uani 1 1 d .
H11A H 0.2563 0.3196 0.9205 0.026 Uiso 1 1 calc R
H11B H 0.3134 0.2012 0.9217 0.026 Uiso 1 1 calc R
H11C H 0.2168 0.1871 0.9092 0.026 Uiso 1 1 calc R
C12 C 0.3681(4) 0.3378(6) 0.8009(4) 0.0194(16) Uani 1 1 d .
H12A H 0.3767 0.3563 0.7517 0.029 Uiso 1 1 calc R
H12B H 0.4136 0.2888 0.8206 0.029 Uiso 1 1 calc R
H12C H 0.3647 0.4141 0.8273 0.029 Uiso 1 1 calc R
C13 C 0.1980(4) 0.3692(6) 0.7826(4) 0.0141(14) Uani 1 1 d .
C14 C 0.1257(4) 0.3816(6) 0.8184(4) 0.0144(14) Uani 1 1 d .
H14 H 0.1131 0.3234 0.8531 0.017 Uiso 1 1 calc R
C15 C 0.0727(4) 0.4786(6) 0.8033(4) 0.0172(15) Uani 1 1 d .
H15 H 0.0247 0.4868 0.8283 0.021 Uiso 1 1 calc R
C16 C 0.0894(4) 0.5629(6) 0.7523(4) 0.0168(15) Uani 1 1 d .
H16 H 0.0528 0.6286 0.7426 0.020 Uiso 1 1 calc R
C17 C 0.1593(4) 0.5523(6) 0.7152(4) 0.0163(14) Uani 1 1 d .
H17 H 0.1705 0.6097 0.6798 0.020 Uiso 1 1 calc R
C18 C 0.2129(4) 0.4555(6) 0.7308(3) 0.0150(14) Uani 1 1 d .
H18 H 0.2608 0.4482 0.7055 0.018 Uiso 1 1 calc R
C19 C 0.3065(4) 0.1246(6) 0.5876(3) 0.0110(14) Uani 1 1 d .
C20 C 0.3533(4) 0.2326(6) 0.5920(4) 0.0143(14) Uani 1 1 d .
H20 H 0.3402 0.2950 0.6240 0.017 Uiso 1 1 calc R
C21 C 0.4189(4) 0.2481(6) 0.5495(4) 0.0177(15) Uani 1 1 d .
H21 H 0.4494 0.3218 0.5516 0.021 Uiso 1 1 calc R
C22 C 0.4392(4) 0.1564(6) 0.5046(4) 0.0177(15) Uani 1 1 d .
H22 H 0.4839 0.1679 0.4759 0.021 Uiso 1 1 calc R
C23 C 0.3962(4) 0.0480(6) 0.5003(4) 0.0161(14) Uani 1 1 d .
H23 H 0.4120 -0.0150 0.4698 0.019 Uiso 1 1 calc R
C24 C 0.3282(4) 0.0316(6) 0.5417(3) 0.0141(14) Uani 1 1 d .
H24 H 0.2975 -0.0418 0.5384 0.017 Uiso 1 1 calc R
C25 C 0.1576(4) -0.0134(6) 0.6016(4) 0.0134(14) Uani 1 1 d .
C26 C 0.1343(4) -0.0005(6) 0.5305(4) 0.0163(15) Uani 1 1 d .
H26 H 0.1542 0.0661 0.5047 0.020 Uiso 1 1 calc R
C27 C 0.0819(4) -0.0848(6) 0.4975(4) 0.0192(16) Uani 1 1 d .
H27 H 0.0668 -0.0760 0.4491 0.023 Uiso 1 1 calc R
C28 C 0.0519(4) -0.1814(6) 0.5347(4) 0.0190(16) Uani 1 1 d .
H28 H 0.0156 -0.2379 0.5117 0.023 Uiso 1 1 calc R
C29 C 0.0737(4) -0.1968(6) 0.6045(4) 0.0196(16) Uani 1 1 d .
H29 H 0.0533 -0.2639 0.6296 0.024 Uiso 1 1 calc R
C30 C 0.1267(4) -0.1120(6) 0.6382(4) 0.0134(14) Uani 1 1 d .
H30 H 0.1417 -0.1218 0.6866 0.016 Uiso 1 1 calc R
C31 C 0.1550(4) 0.2379(6) 0.6229(3) 0.0122(14) Uani 1 1 d .
C32 C 0.1704(4) 0.3243(6) 0.5712(4) 0.0165(15) Uani 1 1 d .
H32 H 0.2198 0.3203 0.5478 0.020 Uiso 1 1 calc R
C33 C 0.1135(4) 0.4167(6) 0.5536(4) 0.0193(16) Uani 1 1 d .
H33 H 0.1245 0.4748 0.5185 0.023 Uiso 1 1 calc R
C34 C 0.0410(4) 0.4228(6) 0.5876(4) 0.0180(16) Uani 1 1 d .
H34 H 0.0030 0.4859 0.5762 0.022 Uiso 1 1 calc R
C35 C 0.0241(4) 0.3363(6) 0.6384(4) 0.0162(15) Uani 1 1 d .
H35 H -0.0258 0.3398 0.6610 0.019 Uiso 1 1 calc R
C36 C 0.0806(4) 0.2450(6) 0.6558(4) 0.0141(14) Uani 1 1 d .
H36 H 0.0688 0.1866 0.6905 0.017 Uiso 1 1 calc R
P3 P 0.38816(11) 0.61804(16) 0.58919(10) 0.0175(4) Uani 1 1 d .
F1 F 0.4709(3) 0.5684(5) 0.5582(3) 0.0411(12) Uani 1 1 d .
F2 F 0.3066(3) 0.6676(5) 0.6190(3) 0.0546(16) Uani 1 1 d .
F3 F 0.3792(3) 0.7166(4) 0.5276(3) 0.0503(15) Uani 1 1 d .
F4 F 0.3360(3) 0.5222(4) 0.5419(2) 0.0329(11) Uani 1 1 d .
F5 F 0.3987(3) 0.5174(4) 0.6498(2) 0.0468(14) Uani 1 1 d .
F6 F 0.4422(2) 0.7136(4) 0.6358(2) 0.0317(11) Uani 1 1 d .

loop_
_atom_site_aniso_label
_atom_site_aniso_U_11
_atom_site_aniso_U_22
_atom_site_aniso_U_33
_atom_site_aniso_U_23
_atom_site_aniso_U_13
_atom_site_aniso_U_12
Ru1 0.0102(3) 0.0102(2) 0.0104(3) -0.0001(2) 0.0012(2) 0.0007(2)
P2 0.0100(8) 0.0105(8) 0.0108(9) -0.0002(7) 0.0023(7) 0.0003(6)
P1 0.0102(8) 0.0117(8) 0.0134(10) -0.0013(7) 0.0012(7) -0.0001(6)
Cl1 0.0114(8) 0.0166(7) 0.0188(9) 0.0023(7) 0.0034(6) -0.0005(6)
C1 0.0179(17) 0.0192(17) 0.0187(18) 0.0014(10) 0.0008(10) 0.0008(10)
C2 0.0178(17) 0.0176(17) 0.0173(17) 0.0000(10) 0.0010(10) 0.0016(10)
C3 0.0197(18) 0.0187(17) 0.0194(18) 0.0000(10) 0.0009(10) 0.0006(10)
C4 0.0162(17) 0.0159(17) 0.0160(17) 0.0002(10) 0.0005(10) 0.0010(10)
C5 0.0143(16) 0.0139(16) 0.0141(16) 0.0002(10) 0.0008(10) 0.0012(10)
C6 0.0160(17) 0.0161(17) 0.0165(17) -0.0005(10) 0.0003(10) 0.0011(10)
C7 0.017(4) 0.038(5) 0.020(4) 0.007(3) 0.003(3) 0.004(3)
C8 0.029(4) 0.017(3) 0.018(4) 0.007(3) -0.002(3) -0.004(3)
C9 0.040(5) 0.018(4) 0.025(5) 0.004(3) -0.004(4) -0.001(3)
C10 0.029(4) 0.023(4) 0.015(4) 0.006(3) -0.002(3) -0.003(3)
C11 0.024(4) 0.013(3) 0.013(4) -0.002(3) -0.003(3) -0.003(3)
C12 0.019(4) 0.015(3) 0.024(4) 0.001(3) 0.000(3) 0.001(3)
C13 0.013(3) 0.014(3) 0.015(4) -0.006(3) 0.002(3) -0.006(3)
C14 0.018(4) 0.015(3) 0.011(4) -0.001(3) 0.007(3) -0.002(3)
C15 0.016(4) 0.020(4) 0.017(4) -0.005(3) 0.006(3) 0.001(3)
C16 0.013(3) 0.016(3) 0.021(4) -0.002(3) -0.003(3) 0.005(3)
C17 0.017(3) 0.014(3) 0.017(4) 0.000(3) -0.001(3) -0.006(3)
C18 0.015(4) 0.017(3) 0.014(4) -0.005(3) 0.002(3) 0.003(3)
C19 0.009(3) 0.015(3) 0.009(4) 0.001(3) -0.001(3) 0.005(2)
C20 0.013(3) 0.015(3) 0.015(4) 0.002(3) 0.002(3) -0.002(3)
C21 0.013(3) 0.017(3) 0.023(4) 0.004(3) 0.002(3) 0.001(3)
C22 0.008(3) 0.027(4) 0.019(4) 0.008(3) 0.004(3) 0.002(3)
C23 0.012(3) 0.020(3) 0.017(4) 0.001(3) 0.000(3) 0.004(3)
C24 0.012(3) 0.015(3) 0.016(4) 0.005(3) 0.004(3) 0.000(3)
C25 0.009(3) 0.015(3) 0.016(4) -0.001(3) 0.001(3) 0.002(2)
C26 0.013(3) 0.017(3) 0.019(4) 0.002(3) 0.005(3) 0.003(3)
C27 0.021(4) 0.024(4) 0.013(4) -0.003(3) 0.001(3) 0.005(3)
C28 0.017(4) 0.017(3) 0.022(4) -0.009(3) -0.002(3) 0.002(3)
C29 0.018(4) 0.016(3) 0.024(4) -0.004(3) 0.001(3) -0.001(3)
C30 0.010(3) 0.016(3) 0.014(4) -0.001(3) 0.001(3) 0.001(3)
C31 0.017(3) 0.010(3) 0.009(4) -0.003(3) -0.002(3) -0.001(3)
C32 0.019(4) 0.017(3) 0.015(4) -0.004(3) 0.008(3) 0.000(3)
C33 0.027(4) 0.015(3) 0.015(4) 0.003(3) -0.001(3) -0.003(3)
C34 0.017(4) 0.014(3) 0.021(4) -0.001(3) -0.007(3) 0.006(3)
C35 0.013(3) 0.018(3) 0.017(4) -0.005(3) 0.002(3) 0.003(3)
C36 0.014(3) 0.016(3) 0.012(4) 0.001(3) -0.001(3) 0.001(3)
P3 0.0163(9) 0.0151(9) 0.0214(11) -0.0012(8) 0.0026(8) -0.0017(7)
F1 0.025(2) 0.058(3) 0.041(3) -0.015(3) 0.008(2) 0.012(2)
F2 0.020(3) 0.075(4) 0.070(4) -0.046(3) 0.013(3) 0.002(2)
F3 0.038(3) 0.048(3) 0.064(4) 0.029(3) -0.016(3) -0.016(2)
F4 0.033(3) 0.023(2) 0.041(3) -0.004(2) -0.013(2) -0.0029(18)
F5 0.062(4) 0.048(3) 0.029(3) 0.015(2) -0.014(3) -0.026(3)
F6 0.021(2) 0.024(2) 0.049(3) -0.013(2) -0.003(2) -0.0031(18)

loop_
_atom_type_symbol
_atom_type_description
_atom_type_scat_dispersion_real
_atom_type_scat_dispersion_imag
_atom_type_scat_source
C C 0.0033 0.0016 'International Tables Vol C Tables 4.2.6.8 and 6.1.1.4'
H H 0.0000 0.0000 'International Tables Vol C Tables 4.2.6.8 and 6.1.1.4'
F F 0.0171 0.0103 'International Tables Vol C Tables 4.2.6.8 and 6.1.1.4'
P P 0.1023 0.0942 'International Tables Vol C Tables 4.2.6.8 and 6.1.1.4'
Cl Cl 0.1484 0.1585 'International Tables Vol C Tables 4.2.6.8 and 6.1.1.4'
Ru Ru -1.2594 0.8363 'International Tables Vol C Tables 4.2.6.8 and 6.1.1.4'

loop_
_geom_angle_atom_site_label_1
_geom_angle_atom_site_label_2
_geom_angle_atom_site_label_3
_geom_angle
C6 Ru1 C2 65.1(2)
C6 Ru1 C1 35.9(2)
C2 Ru1 C1 37.2(2)
C6 Ru1 C5 36.5(2)
C2 Ru1 C5 76.4(2)
C1 Ru1 C5 65.4(2)
C6 Ru1 C3 76.2(2)
C2 Ru1 C3 35.8(2)
C1 Ru1 C3 65.6(2)
C5 Ru1 C3 64.1(2)
C6 Ru1 C4 65.1(2)
C2 Ru1 C4 64.9(2)
C1 Ru1 C4 77.6(2)
C5 Ru1 C4 35.6(2)
C3 Ru1 C4 36.0(2)
C6 Ru1 P1 85.77(17)
C2 Ru1 P1 139.60(17)
C1 Ru1 P1 103.51(18)
C5 Ru1 P1 96.91(17)
C3 Ru1 P1 160.49(19)
C4 Ru1 P1 128.38(18)
C6 Ru1 P2 137.13(17)
C2 Ru1 P2 87.62(19)
C1 Ru1 P2 103.28(19)
C5 Ru1 P2 163.80(17)
C3 Ru1 P2 101.14(19)
C4 Ru1 P2 133.52(18)
P1 Ru1 P2 97.10(6)
C6 Ru1 Cl1 134.31(17)
C2 Ru1 Cl1 136.68(17)
C1 Ru1 Cl1 165.26(18)
C5 Ru1 Cl1 101.27(16)
C3 Ru1 Cl1 103.60(17)
C4 Ru1 Cl1 87.86(17)
P1 Ru1 Cl1 83.68(6)
P2 Ru1 Cl1 88.34(6)
C19 P2 C31 103.9(3)
C19 P2 C25 104.1(3)
C31 P2 C25 97.6(3)
C19 P2 Ru1 110.4(2)
C31 P2 Ru1 124.7(2)
C25 P2 Ru1 113.7(2)
C11 P1 C13 102.2(3)
C11 P1 C12 102.8(3)
C13 P1 C12 101.3(3)
C11 P1 Ru1 107.2(2)
C13 P1 Ru1 124.2(2)
C12 P1 Ru1 116.3(2)
C6 C1 C2 117.4(6)
C6 C1 C7 123.0(6)
C2 C1 C7 119.4(6)
C6 C1 Ru1 71.3(4)
C2 C1 Ru1 70.9(4)
C7 C1 Ru1 133.5(5)
C3 C2 C1 121.1(7)
C3 C2 Ru1 73.8(4)
C1 C2 Ru1 72.0(4)
C2 C3 C4 121.1(7)
C2 C3 Ru1 70.4(4)
C4 C3 Ru1 73.3(4)
C5 C4 C3 117.8(6)
C5 C4 C8 122.7(6)
C3 C4 C8 119.4(6)
C5 C4 Ru1 70.6(4)
C3 C4 Ru1 70.7(4)
C8 C4 Ru1 132.1(5)
C4 C5 C6 120.6(6)
C4 C5 Ru1 73.8(4)
C6 C5 Ru1 70.2(4)
C1 C6 C5 122.0(6)
C1 C6 Ru1 72.8(4)
C5 C6 Ru1 73.3(4)
C4 C8 C10 113.8(6)
C4 C8 C9 107.4(6)
C10 C8 C9 110.6(6)
C18 C13 C14 117.7(6)
C18 C13 P1 120.5(5)
C14 C13 P1 121.6(5)
C15 C14 C13 120.4(6)
C16 C15 C14 120.6(6)
C15 C16 C17 120.5(6)
C16 C17 C18 118.9(6)
C17 C18 C13 121.9(6)
C24 C19 C20 119.3(6)
C24 C19 P2 121.5(5)
C20 C19 P2 119.2(5)
C21 C20 C19 120.2(6)
C22 C21 C20 119.9(6)
C21 C22 C23 121.6(6)
C22 C23 C24 119.5(6)
C19 C24 C23 119.6(6)
C30 C25 C26 118.5(6)
C30 C25 P2 122.5(5)
C26 C25 P2 118.9(5)
C27 C26 C25 120.3(6)
C28 C27 C26 120.3(7)
C29 C28 C27 120.9(7)
C28 C29 C30 119.1(7)
C25 C30 C29 120.9(7)
C32 C31 C36 118.3(6)
C32 C31 P2 123.9(5)
C36 C31 P2 117.5(5)
C31 C32 C33 120.6(6)
C34 C33 C32 119.9(6)
C33 C34 C35 120.2(6)
C36 C35 C34 119.8(6)
C35 C36 C31 121.1(6)
F2 P3 F3 89.4(3)
F2 P3 F5 92.0(3)
F3 P3 F5 178.6(3)
F2 P3 F4 89.5(3)
F3 P3 F4 90.1(3)
F5 P3 F4 89.5(2)
F2 P3 F1 179.5(3)
F3 P3 F1 90.1(3)
F5 P3 F1 88.6(3)
F4 P3 F1 90.4(3)
F2 P3 F6 91.7(2)
F3 P3 F6 89.7(3)
F5 P3 F6 90.7(3)
F4 P3 F6 178.8(3)
F1 P3 F6 88.4(2)

loop_
_geom_bond_atom_site_label_1
_geom_bond_atom_site_label_2
_geom_bond_distance
Ru1 C6 2.245(7)
Ru1 C2 2.250(6)
Ru1 C1 2.264(7)
Ru1 C5 2.285(7)
Ru1 C3 2.292(7)
Ru1 C4 2.326(7)
Ru1 P1 2.3506(17)
Ru1 P2 2.3725(19)
Ru1 Cl1 2.4141(16)
P2 C19 1.831(6)
P2 C31 1.851(6)
P2 C25 1.851(7)
P1 C11 1.817(7)
P1 C13 1.820(7)
P1 C12 1.826(7)
C1 C6 1.390(10)
C1 C2 1.439(9)
C1 C7 1.520(9)
C2 C3 1.397(9)
C3 C4 1.426(10)
C4 C5 1.411(9)
C4 C8 1.529(9)
C5 C6 1.420(9)
C8 C10 1.532(10)
C8 C9 1.550(9)
C13 C18 1.402(9)
C13 C14 1.414(9)
C14 C15 1.394(9)
C15 C16 1.383(9)
C16 C17 1.391(9)
C17 C18 1.400(9)
C19 C24 1.405(9)
C19 C20 1.411(9)
C20 C21 1.398(9)
C21 C22 1.374(10)
C22 C23 1.383(9)
C23 C24 1.419(8)
C25 C30 1.399(9)
C25 C26 1.399(9)
C26 C27 1.389(9)
C27 C28 1.384(10)
C28 C29 1.373(10)
C29 C30 1.405(9)
C31 C32 1.403(9)
C31 C36 1.409(9)
C32 C33 1.407(9)
C33 C34 1.391(9)
C34 C35 1.397(9)
C35 C36 1.392(9)
P3 F2 1.583(5)
P3 F3 1.599(5)
P3 F5 1.602(5)
P3 F4 1.603(4)
P3 F1 1.609(4)
P3 F6 1.609(4)
